data_1569720
loop_
_publ_author_name
'Yang, Bo'
'Yan, Suqiong'
'Li, Chengbo'
'Ma, Hui'
'Feng, Fanda'
'Zhang, Yuan'
'Huang, Wei'

_publ_section_title
;
 Mn(iii)-mediated C-P bond activation of diphosphines: toward a highly
 emissive phosphahelicene cation scaffold and modulated circularly
 polarized luminescence.
;
_journal_issue 38
_journal_name_full 'Chemical science'
_journal_page_first 10446
_journal_page_last 10457
_journal_paper_doi 10.1039/d3sc03201a
_journal_volume 14
_journal_year 2023
_chemical_formula_sum 'C34 H26 B F4 P'
_chemical_formula_weight 552.33
_space_group_crystal_system orthorhombic
_space_group_IT_number 19
_space_group_name_Hall 'P 2ac 2ab'
_space_group_name_H-M_alt 'P 21 21 21'
_atom_sites_solution_hydrogens geom
_audit_creation_method SHELXL-2014/7
_audit_update_record
;
2022-12-09 deposited with the CCDC.	2023-08-11 downloaded from the CCDC.
;
_cell_angle_alpha 90
_cell_angle_beta 90
_cell_angle_gamma 90
_cell_formula_units_Z 4
_cell_length_a 11.0745(7)
_cell_length_b 11.4366(8)
_cell_length_c 27.0879(17)
_cell_measurement_reflns_used 6120
_cell_measurement_temperature 193(2)
_cell_measurement_theta_max 43.826
_cell_measurement_theta_min 4.662
_cell_volume 3430.8(4)
_computing_structure_refinement 'SHELXL-2014/7 (Sheldrick, 2014)'
_diffrn_ambient_temperature 193(2)
_diffrn_measured_fraction_theta_full 0.999
_diffrn_measured_fraction_theta_max 0.999
_diffrn_measurement_device_type CCD
_diffrn_radiation_type MoK\a
_diffrn_radiation_wavelength 0.71073
_diffrn_reflns_av_R_equivalents 0.0674
_diffrn_reflns_av_unetI/netI 0.0775
_diffrn_reflns_Laue_measured_fraction_full 0.999
_diffrn_reflns_Laue_measured_fraction_max 0.999
_diffrn_reflns_limit_h_max 14
_diffrn_reflns_limit_h_min -13
_diffrn_reflns_limit_k_max 14
_diffrn_reflns_limit_k_min -14
_diffrn_reflns_limit_l_max 35
_diffrn_reflns_limit_l_min -35
_diffrn_reflns_number 32383
_diffrn_reflns_point_group_measured_fraction_full 0.999
_diffrn_reflns_point_group_measured_fraction_max 0.999
_diffrn_reflns_theta_full 25.242
_diffrn_reflns_theta_max 27.491
_diffrn_reflns_theta_min 1.987
_exptl_absorpt_coefficient_mu 0.120
_exptl_crystal_colour green
_exptl_crystal_density_diffrn 1.069
_exptl_crystal_description block
_exptl_crystal_F_000 1144
_exptl_crystal_preparation Luminescent
_exptl_crystal_size_max 0.120
_exptl_crystal_size_mid 0.100
_exptl_crystal_size_min 0.100
_refine_diff_density_max 0.216
_refine_diff_density_min -0.240
_refine_diff_density_rms 0.044
_refine_ls_abs_structure_details
;
 Flack x determined using 1616 quotients [(I+)-(I-)]/[(I+)+(I-)]
 (Parsons, Flack and Wagner, Acta Cryst. B69 (2013) 249-259).
;
_refine_ls_abs_structure_Flack 0.05(7)
_refine_ls_extinction_method none
_refine_ls_goodness_of_fit_ref 0.949
_refine_ls_hydrogen_treatment constr
_refine_ls_matrix_type full
_refine_ls_number_parameters 364
_refine_ls_number_reflns 7872
_refine_ls_number_restraints 0
_refine_ls_restrained_S_all 0.949
_refine_ls_R_factor_all 0.0892
_refine_ls_R_factor_gt 0.0583
_refine_ls_shift/su_max 0.000
_refine_ls_shift/su_mean 0.000
_refine_ls_structure_factor_coef Fsqd
_refine_ls_weighting_details 'w=1/[\s^2^(Fo^2^)+(0.0749P)^2^] where P=(Fo^2^+2Fc^2^)/3'
_refine_ls_weighting_scheme calc
_refine_ls_wR_factor_gt 0.1327
_refine_ls_wR_factor_ref 0.1448
_reflns_Friedel_coverage 0.786
_reflns_Friedel_fraction_full 1.000
_reflns_Friedel_fraction_max 0.999
_reflns_number_gt 5175
_reflns_number_total 7872
_reflns_threshold_expression 'I > 2\s(I)'
_cod_data_source_file d3sc03201a2.cif
_cod_data_source_block y1_sqd
_cod_depositor_comments 'Adding full bibliography for 1569716--1569732.cif.'
_cod_database_code 1569720
_shelx_shelxl_version_number 2014/7
_shelx_space_group_comment
;
The symmetry employed for this shelxl refinement is uniquely defined
by the following loop, which should always be used as a source of
symmetry information in preference to the above space-group names.
They are only intended as comments.
;
_shelx_estimated_absorpt_t_min 0.986
_shelx_estimated_absorpt_t_max 0.988

loop_
_space_group_symop_operation_xyz
'x, y, z'
'-x+1/2, -y, z+1/2'
'-x, y+1/2, -z+1/2'
'x+1/2, -y+1/2, -z'

loop_
_atom_site_label
_atom_site_type_symbol
_atom_site_fract_x
_atom_site_fract_y
_atom_site_fract_z
_atom_site_U_iso_or_equiv
_atom_site_adp_type
_atom_site_occupancy
_atom_site_site_symmetry_order
_atom_site_calc_flag
_atom_site_refinement_flags_posn
_atom_site_refinement_flags_adp
_atom_site_refinement_flags_occupancy
_atom_site_disorder_assembly
_atom_site_disorder_group
B1 B 0.4452(5) 0.6016(6) 0.3793(2) 0.0590(15) Uani 1 1 d . . . . .
C6 C 1.1251(5) 0.8891(4) 0.47004(17) 0.0570(12) Uani 1 1 d . . . . .
H6 H 1.1661 0.8703 0.4998 0.068 Uiso 1 1 calc R U . . .
C7 C 1.1690(4) 0.8518(4) 0.42737(18) 0.0531(12) Uani 1 1 d . . . . .
H7 H 1.2398 0.8048 0.4274 0.064 Uiso 1 1 calc R U . . .
C15 C 0.7209(3) 1.2424(4) 0.33764(15) 0.0388(9) Uani 1 1 d . . . . .
C17 C 0.7459(4) 1.3750(4) 0.40504(18) 0.0552(12) Uani 1 1 d . . . . .
H17 H 0.7159 1.4380 0.4243 0.066 Uiso 1 1 calc R U . . .
C18 C 0.8566(4) 1.3236(4) 0.41726(16) 0.0481(11) Uani 1 1 d . . . . .
H18 H 0.9030 1.3543 0.4438 0.058 Uiso 1 1 calc R U . . .
C20 C 0.8294(3) 1.1806(4) 0.35287(14) 0.0363(9) Uani 1 1 d . . . . .
C21 C 0.9508(3) 1.0069(4) 0.19183(14) 0.0384(9) Uani 1 1 d . . . . .
C25 C 1.1181(4) 1.0985(4) 0.15020(16) 0.0511(11) Uani 1 1 d . . . . .
H25 H 1.1984 1.1275 0.1508 0.061 Uiso 1 1 calc R U . . .
C27 C 1.1045(5) 1.1583(5) 0.06137(19) 0.0693(15) Uani 1 1 d . . . . .
H27A H 1.1777 1.2020 0.0699 0.104 Uiso 1 1 calc R U . . .
H27B H 1.0460 1.2111 0.0458 0.104 Uiso 1 1 calc R U . . .
H27C H 1.1249 1.0952 0.0383 0.104 Uiso 1 1 calc R U . . .
C34 C 0.6021(4) 0.4995(4) 0.2202(2) 0.0763(16) Uani 1 1 d . . . . .
H34A H 0.5625 0.4946 0.1879 0.114 Uiso 1 1 calc R U . . .
H34B H 0.5410 0.4957 0.2463 0.114 Uiso 1 1 calc R U . . .
H34C H 0.6586 0.4342 0.2239 0.114 Uiso 1 1 calc R U . . .
C10 C 1.0882(3) 0.8444(4) 0.29429(16) 0.0433(10) Uani 1 1 d . . . . .
H10 H 1.1079 0.8024 0.2651 0.052 Uiso 1 1 calc R U . . .
C13 C 0.7049(3) 1.1228(4) 0.26406(15) 0.0411(10) Uani 1 1 d . . . . .
H13 H 0.6684 1.1065 0.2331 0.049 Uiso 1 1 calc R U . . .
C19 C 0.8987(4) 1.2291(4) 0.39126(14) 0.0398(9) Uani 1 1 d . . . . .
H19 H 0.9750 1.1962 0.3992 0.048 Uiso 1 1 calc R U . . .
C3 C 1.0115(3) 0.9588(3) 0.38245(14) 0.0356(8) Uani 1 1 d . . . . .
C11 C 0.8632(3) 1.0784(3) 0.32559(13) 0.0332(8) Uani 1 1 d . . . . .
C14 C 0.6612(4) 1.2098(4) 0.29379(16) 0.0439(10) Uani 1 1 d . . . . .
H14 H 0.5890 1.2491 0.2847 0.053 Uiso 1 1 calc R U . . .
C12 C 0.8056(3) 1.0576(4) 0.28051(13) 0.0365(9) Uani 1 1 d . . . . .
C29 C 0.7046(4) 0.7938(4) 0.26809(16) 0.0449(10) Uani 1 1 d . . . . .
H29 H 0.6851 0.8456 0.2943 0.054 Uiso 1 1 calc R U . . .
C33 C 0.8237(4) 0.7472(4) 0.19601(15) 0.0412(10) Uani 1 1 d . . . . .
H33 H 0.8856 0.7667 0.1731 0.049 Uiso 1 1 calc R U . . .
C1 C 0.9922(3) 0.9259(3) 0.29492(14) 0.0373(9) Uani 1 1 d . . . . .
C26 C 1.0696(3) 1.0475(4) 0.19261(15) 0.0455(10) Uani 1 1 d . . . . .
H26 H 1.1170 1.0405 0.2217 0.055 Uiso 1 1 calc R U . . .
C32 C 0.7600(4) 0.6438(4) 0.19046(18) 0.0476(11) Uani 1 1 d . . . . .
H32 H 0.7779 0.5935 0.1635 0.057 Uiso 1 1 calc R U . . .
C4 C 0.9634(4) 0.9893(4) 0.42923(14) 0.0426(10) Uani 1 1 d . . . . .
H4 H 0.8911 1.0339 0.4310 0.051 Uiso 1 1 calc R U . . .
C9 C 1.1510(3) 0.8281(4) 0.33653(17) 0.0461(11) Uani 1 1 d . . . . .
H9 H 1.2217 0.7810 0.3360 0.055 Uiso 1 1 calc R U . . .
C2 C 0.9585(3) 0.9898(3) 0.33638(13) 0.0330(8) Uani 1 1 d . . . . .
C31 C 0.6696(4) 0.6127(4) 0.22400(18) 0.0484(11) Uani 1 1 d . . . . .
C22 C 0.8817(4) 1.0161(4) 0.14844(14) 0.0428(9) Uani 1 1 d . . . . .
H22 H 0.8011 0.9877 0.1476 0.051 Uiso 1 1 calc R U . . .
C28 C 0.7978(3) 0.8221(4) 0.23464(14) 0.0376(9) Uani 1 1 d . . . . .
C16 C 0.6809(4) 1.3357(4) 0.36590(16) 0.0477(11) Uani 1 1 d . . . . .
H16 H 0.6068 1.3727 0.3578 0.057 Uiso 1 1 calc R U . . .
C30 C 0.6420(4) 0.6905(4) 0.26236(17) 0.0497(11) Uani 1 1 d . . . . .
H30 H 0.5791 0.6717 0.2848 0.060 Uiso 1 1 calc R U . . .
C8 C 1.1136(4) 0.8799(4) 0.38168(15) 0.0430(9) Uani 1 1 d . . . . .
C5 C 1.0196(4) 0.9554(4) 0.47202(16) 0.0559(12) Uani 1 1 d . . . . .
H5 H 0.9866 0.9772 0.5031 0.067 Uiso 1 1 calc R U . . .
C23 C 0.9320(4) 1.0665(4) 0.10739(16) 0.0483(11) Uani 1 1 d . . . . .
H23 H 0.8848 1.0738 0.0783 0.058 Uiso 1 1 calc R U . . .
C24 C 1.0506(4) 1.1073(4) 0.10725(17) 0.0493(11) Uani 1 1 d . . . . .
F1 F 0.5613(2) 0.6030(3) 0.39544(12) 0.0808(9) Uani 1 1 d . . . . .
F2 F 0.4187(3) 0.7014(3) 0.35211(13) 0.0955(12) Uani 1 1 d . . . . .
F3 F 0.4303(3) 0.5097(3) 0.34627(13) 0.0969(12) Uani 1 1 d . . . . .
F4 F 0.3672(3) 0.5913(4) 0.41706(11) 0.1048(13) Uani 1 1 d . . . . .
P1 P 0.88563(8) 0.95005(9) 0.24652(3) 0.0352(2) Uani 1 1 d . . . . .

loop_
_atom_site_aniso_label
_atom_site_aniso_U_11
_atom_site_aniso_U_22
_atom_site_aniso_U_33
_atom_site_aniso_U_23
_atom_site_aniso_U_13
_atom_site_aniso_U_12
B1 0.047(3) 0.075(4) 0.054(3) -0.002(3) -0.007(2) 0.025(3)
C6 0.065(3) 0.053(3) 0.053(3) 0.005(2) -0.020(2) -0.003(3)
C7 0.046(2) 0.036(3) 0.077(3) 0.012(2) -0.023(2) 0.003(2)
C15 0.031(2) 0.031(2) 0.054(2) 0.0039(19) 0.0051(18) -0.0030(16)
C17 0.063(3) 0.035(3) 0.067(3) -0.008(2) 0.018(3) 0.006(2)
C18 0.057(3) 0.033(2) 0.054(2) -0.005(2) 0.001(2) -0.003(2)
C20 0.038(2) 0.028(2) 0.043(2) 0.0010(18) 0.0014(17) 0.0003(16)
C21 0.035(2) 0.033(2) 0.048(2) -0.0026(18) 0.0035(17) -0.0050(17)
C25 0.038(2) 0.047(3) 0.069(3) -0.008(2) 0.012(2) -0.012(2)
C27 0.073(3) 0.054(3) 0.080(3) 0.022(3) 0.032(3) 0.003(3)
C34 0.042(2) 0.038(3) 0.148(5) -0.002(3) 0.010(3) -0.002(2)
C10 0.037(2) 0.036(2) 0.057(3) -0.008(2) 0.0057(18) 0.0049(17)
C13 0.0342(19) 0.036(2) 0.053(2) 0.0050(19) -0.0045(17) -0.0008(17)
C19 0.040(2) 0.034(2) 0.045(2) -0.0003(18) 0.0027(19) 0.0016(18)
C3 0.0297(18) 0.028(2) 0.049(2) -0.0020(18) -0.0003(15) 0.0004(16)
C11 0.0253(17) 0.033(2) 0.041(2) 0.0035(16) 0.0021(15) 0.0023(15)
C14 0.0306(19) 0.035(2) 0.066(3) 0.006(2) -0.0018(19) 0.0043(17)
C12 0.0325(18) 0.037(2) 0.0405(19) 0.0023(18) 0.0029(15) -0.0018(17)
C29 0.034(2) 0.046(3) 0.055(3) 0.001(2) 0.0037(19) -0.0022(19)
C33 0.041(2) 0.036(3) 0.046(2) 0.0007(19) 0.0031(18) 0.0049(19)
C1 0.0326(19) 0.033(2) 0.047(2) 0.0030(18) 0.0024(16) 0.0032(16)
C26 0.033(2) 0.050(3) 0.054(2) -0.001(2) 0.0024(17) -0.008(2)
C32 0.047(2) 0.029(2) 0.066(3) -0.005(2) -0.001(2) 0.0077(19)
C4 0.045(2) 0.034(2) 0.049(2) 0.0031(19) -0.0026(18) -0.0006(18)
C9 0.031(2) 0.040(3) 0.068(3) 0.002(2) -0.0005(19) 0.0040(18)
C2 0.0317(18) 0.027(2) 0.040(2) 0.0026(16) -0.0003(15) 0.0039(16)
C31 0.032(2) 0.034(2) 0.079(3) -0.002(2) 0.000(2) 0.0002(18)
C22 0.039(2) 0.038(2) 0.050(2) 0.0010(19) 0.0028(19) 0.0004(19)
C28 0.0308(18) 0.034(2) 0.048(2) -0.0006(18) -0.0042(16) -0.0037(16)
C16 0.047(2) 0.037(3) 0.059(3) 0.002(2) 0.008(2) 0.006(2)
C30 0.034(2) 0.051(3) 0.064(3) 0.007(2) 0.0031(19) -0.0075(19)
C8 0.037(2) 0.030(2) 0.062(3) 0.0062(19) -0.010(2) -0.0012(18)
C5 0.070(3) 0.045(3) 0.053(2) -0.001(2) -0.012(2) 0.002(3)
C23 0.049(2) 0.046(3) 0.050(2) 0.007(2) -0.0003(19) 0.002(2)
C24 0.049(2) 0.036(3) 0.063(3) -0.001(2) 0.019(2) 0.009(2)
F1 0.0536(16) 0.080(2) 0.109(2) -0.0076(19) -0.0279(16) 0.0205(16)
F2 0.070(2) 0.099(3) 0.118(3) 0.032(2) -0.0029(19) 0.0386(18)
F3 0.077(2) 0.098(3) 0.116(3) -0.034(2) -0.0247(19) 0.0242(19)
F4 0.074(2) 0.173(4) 0.0667(18) 0.016(2) 0.0107(16) 0.013(2)
P1 0.0299(4) 0.0350(5) 0.0407(5) -0.0023(5) 0.0011(4) -0.0007(4)

loop_
_atom_type_symbol
_atom_type_description
_atom_type_scat_dispersion_real
_atom_type_scat_dispersion_imag
_atom_type_scat_source
C C 0.0033 0.0016 'International Tables Vol C Tables 4.2.6.8 and 6.1.1.4'
H H 0.0000 0.0000 'International Tables Vol C Tables 4.2.6.8 and 6.1.1.4'
B B 0.0013 0.0007 'International Tables Vol C Tables 4.2.6.8 and 6.1.1.4'
F F 0.0171 0.0103 'International Tables Vol C Tables 4.2.6.8 and 6.1.1.4'
P P 0.1023 0.0942 'International Tables Vol C Tables 4.2.6.8 and 6.1.1.4'

loop_
_geom_angle_atom_site_label_1
_geom_angle_atom_site_label_2
_geom_angle_atom_site_label_3
_geom_angle
_geom_angle_site_symmetry_1
_geom_angle_site_symmetry_3
_geom_angle_publ_flag
F4 B1 F1 111.4(4) . . ?
F4 B1 F2 109.8(4) . . ?
F1 B1 F2 111.1(5) . . ?
F4 B1 F3 110.3(5) . . ?
F1 B1 F3 109.2(4) . . ?
F2 B1 F3 104.7(4) . . ?
C7 C6 C5 121.1(4) . . ?
C7 C6 H6 119.4 . . ?
C5 C6 H6 119.4 . . ?
C6 C7 C8 122.0(4) . . ?
C6 C7 H7 119.0 . . ?
C8 C7 H7 119.0 . . ?
C16 C15 C14 121.2(4) . . ?
C16 C15 C20 118.8(4) . . ?
C14 C15 C20 119.9(4) . . ?
C16 C17 C18 120.6(4) . . ?
C16 C17 H17 119.7 . . ?
C18 C17 H17 119.7 . . ?
C19 C18 C17 120.5(4) . . ?
C19 C18 H18 119.8 . . ?
C17 C18 H18 119.8 . . ?
C19 C20 C11 124.1(3) . . ?
C19 C20 C15 118.0(4) . . ?
C11 C20 C15 117.8(3) . . ?
C26 C21 C22 120.1(4) . . ?
C26 C21 P1 119.6(3) . . ?
C22 C21 P1 120.3(3) . . ?
C24 C25 C26 120.9(4) . . ?
C24 C25 H25 119.5 . . ?
C26 C25 H25 119.5 . . ?
C24 C27 H27A 109.5 . . ?
C24 C27 H27B 109.5 . . ?
H27A C27 H27B 109.5 . . ?
C24 C27 H27C 109.5 . . ?
H27A C27 H27C 109.5 . . ?
H27B C27 H27C 109.5 . . ?
C31 C34 H34A 109.5 . . ?
C31 C34 H34B 109.5 . . ?
H34A C34 H34B 109.5 . . ?
C31 C34 H34C 109.5 . . ?
H34A C34 H34C 109.5 . . ?
H34B C34 H34C 109.5 . . ?
C9 C10 C1 117.9(4) . . ?
C9 C10 H10 121.1 . . ?
C1 C10 H10 121.1 . . ?
C14 C13 C12 118.5(4) . . ?
C14 C13 H13 120.7 . . ?
C12 C13 H13 120.7 . . ?
C18 C19 C20 120.3(4) . . ?
C18 C19 H19 119.8 . . ?
C20 C19 H19 119.8 . . ?
C4 C3 C2 124.6(3) . . ?
C4 C3 C8 117.4(3) . . ?
C2 C3 C8 117.7(3) . . ?
C12 C11 C20 118.1(3) . . ?
C12 C11 C2 112.2(3) . . ?
C20 C11 C2 129.6(3) . . ?
C13 C14 C15 121.4(4) . . ?
C13 C14 H14 119.3 . . ?
C15 C14 H14 119.3 . . ?
C11 C12 C13 123.1(4) . . ?
C11 C12 P1 110.1(3) . . ?
C13 C12 P1 126.6(3) . . ?
C30 C29 C28 119.5(4) . . ?
C30 C29 H29 120.3 . . ?
C28 C29 H29 120.3 . . ?
C28 C33 C32 120.3(4) . . ?
C28 C33 H33 119.8 . . ?
C32 C33 H33 119.8 . . ?
C2 C1 C10 123.9(4) . . ?
C2 C1 P1 109.5(3) . . ?
C10 C1 P1 126.2(3) . . ?
C21 C26 C25 119.3(4) . . ?
C21 C26 H26 120.4 . . ?
C25 C26 H26 120.4 . . ?
C33 C32 C31 120.8(4) . . ?
C33 C32 H32 119.6 . . ?
C31 C32 H32 119.6 . . ?
C5 C4 C3 121.0(4) . . ?
C5 C4 H4 119.5 . . ?
C3 C4 H4 119.5 . . ?
C10 C9 C8 121.4(4) . . ?
C10 C9 H9 119.3 . . ?
C8 C9 H9 119.3 . . ?
C1 C2 C3 117.8(3) . . ?
C1 C2 C11 112.9(3) . . ?
C3 C2 C11 129.2(3) . . ?
C32 C31 C30 118.4(4) . . ?
C32 C31 C34 122.2(4) . . ?
C30 C31 C34 119.4(4) . . ?
C23 C22 C21 119.2(4) . . ?
C23 C22 H22 120.4 . . ?
C21 C22 H22 120.4 . . ?
C33 C28 C29 119.7(4) . . ?
C33 C28 P1 122.1(3) . . ?
C29 C28 P1 118.0(3) . . ?
C17 C16 C15 121.1(4) . . ?
C17 C16 H16 119.4 . . ?
C15 C16 H16 119.4 . . ?
C29 C30 C31 121.2(4) . . ?
C29 C30 H30 119.4 . . ?
C31 C30 H30 119.4 . . ?
C7 C8 C9 122.0(4) . . ?
C7 C8 C3 117.8(4) . . ?
C9 C8 C3 120.0(3) . . ?
C4 C5 C6 120.1(4) . . ?
C4 C5 H5 119.9 . . ?
C6 C5 H5 119.9 . . ?
C22 C23 C24 121.7(4) . . ?
C22 C23 H23 119.1 . . ?
C24 C23 H23 119.1 . . ?
C25 C24 C23 118.7(4) . . ?
C25 C24 C27 120.7(4) . . ?
C23 C24 C27 120.5(4) . . ?
C21 P1 C12 112.52(19) . . ?
C21 P1 C1 113.67(18) . . ?
C12 P1 C1 93.24(17) . . ?
C21 P1 C28 111.84(19) . . ?
C12 P1 C28 112.93(19) . . ?
C1 P1 C28 111.42(18) . . ?

loop_
_geom_bond_atom_site_label_1
_geom_bond_atom_site_label_2
_geom_bond_distance
_geom_bond_site_symmetry_2
_geom_bond_publ_flag
B1 F4 1.344(6) . ?
B1 F1 1.357(6) . ?
B1 F2 1.390(7) . ?
B1 F3 1.390(7) . ?
C6 C7 1.325(6) . ?
C6 C5 1.393(7) . ?
C6 H6 0.9500 . ?
C7 C8 1.418(6) . ?
C7 H7 0.9500 . ?
C15 C16 1.386(6) . ?
C15 C14 1.410(6) . ?
C15 C20 1.453(5) . ?
C17 C16 1.358(6) . ?
C17 C18 1.400(6) . ?
C17 H17 0.9500 . ?
C18 C19 1.371(6) . ?
C18 H18 0.9500 . ?
C20 C19 1.407(5) . ?
C20 C11 1.433(5) . ?
C21 C26 1.395(5) . ?
C21 C22 1.407(6) . ?
C21 P1 1.772(4) . ?
C25 C24 1.386(6) . ?
C25 C26 1.395(6) . ?
C25 H25 0.9500 . ?
C27 C24 1.497(6) . ?
C27 H27A 0.9800 . ?
C27 H27B 0.9800 . ?
C27 H27C 0.9800 . ?
C34 C31 1.499(6) . ?
C34 H34A 0.9800 . ?
C34 H34B 0.9800 . ?
C34 H34C 0.9800 . ?
C10 C9 1.352(6) . ?
C10 C1 1.413(5) . ?
C10 H10 0.9500 . ?
C13 C14 1.369(6) . ?
C13 C12 1.414(6) . ?
C13 H13 0.9500 . ?
C19 H19 0.9500 . ?
C3 C4 1.418(5) . ?
C3 C2 1.424(5) . ?
C3 C8 1.447(5) . ?
C11 C12 1.398(5) . ?
C11 C2 1.492(5) . ?
C14 H14 0.9500 . ?
C12 P1 1.774(4) . ?
C29 C30 1.378(6) . ?
C29 C28 1.411(5) . ?
C29 H29 0.9500 . ?
C33 C28 1.382(6) . ?
C33 C32 1.385(6) . ?
C33 H33 0.9500 . ?
C1 C2 1.391(5) . ?
C1 P1 1.786(4) . ?
C26 H26 0.9500 . ?
C32 C31 1.398(6) . ?
C32 H32 0.9500 . ?
C4 C5 1.372(6) . ?
C4 H4 0.9500 . ?
C9 C8 1.421(6) . ?
C9 H9 0.9500 . ?
C31 C30 1.401(6) . ?
C22 C23 1.371(6) . ?
C22 H22 0.9500 . ?
C28 P1 1.786(4) . ?
C16 H16 0.9500 . ?
C30 H30 0.9500 . ?
C5 H5 0.9500 . ?
C23 C24 1.394(6) . ?
C23 H23 0.9500 . ?
